data_4344016
loop_
_publ_author_name
'Dong, Yu-Wei'
'Fan, Rui-Qing'
'Wang, Ping'
'Wei, Li-Guo'
'Wang, Xin-Ming'
'Gao, Song'
'Zhang, Hui-Jie'
'Yang, Yu-Lin'
'Wang, Yu-Lei'

_publ_section_title
;
 Tunable Luminescence and Application in Dye-Sensitized Solar Cells of
 Zn(II)/Hg(II) Complexes: Methyl Substitution-Induced Supramolecular
 Structures Based on (E)-N-(6-Methoxypyridin-2-ylmethylene)arylamine
 Derivatives.
;
_journal_issue 16
_journal_name_full 'Inorganic chemistry'
_journal_page_first 7742
_journal_page_last 7752
_journal_paper_doi 10.1021/acs.inorgchem.5b00661
_journal_volume 54
_journal_year 2015
_chemical_formula_sum 'C16 H18 Cl2 N2 O Zn'
_chemical_formula_weight 390.61
_chemical_name_systematic
; 
 ? 
;
_space_group_IT_number 2
_symmetry_cell_setting triclinic
_symmetry_space_group_name_Hall '-P 1'
_symmetry_space_group_name_H-M 'P -1'
_atom_sites_solution_hydrogens geom
_atom_sites_solution_primary direct
_atom_sites_solution_secondary difmap
_audit_creation_method SHELXL-97
_cell_angle_alpha 82.46(3)
_cell_angle_beta 82.35(3)
_cell_angle_gamma 72.42(3)
_cell_formula_units_Z 2
_cell_length_a 7.8960(16)
_cell_length_b 8.0270(16)
_cell_length_c 15.009(3)
_cell_measurement_reflns_used 6678
_cell_measurement_temperature 293(2)
_cell_measurement_theta_max 25.00
_cell_measurement_theta_min 3.12
_cell_volume 894.6(3)
_computing_structure_refinement 'SHELXL-97 (Sheldrick, 1997)'
_computing_structure_solution 'SHELXS-97 (Sheldrick, 1990)'
_diffrn_ambient_temperature 293(2)
_diffrn_measured_fraction_theta_full 0.968
_diffrn_measured_fraction_theta_max 0.968
_diffrn_measurement_device_type 'Bruker Smart APEX CCD area detector'
_diffrn_measurement_method 'phi and omega scans'
_diffrn_radiation_monochromator graphite
_diffrn_radiation_source 'fine-focus sealed tube'
_diffrn_radiation_type MoK\a
_diffrn_radiation_wavelength 0.71073
_diffrn_reflns_av_R_equivalents 0.0618
_diffrn_reflns_av_sigmaI/netI 0.0847
_diffrn_reflns_limit_h_max 8
_diffrn_reflns_limit_h_min -9
_diffrn_reflns_limit_k_max 9
_diffrn_reflns_limit_k_min -9
_diffrn_reflns_limit_l_max 17
_diffrn_reflns_limit_l_min -16
_diffrn_reflns_number 6678
_diffrn_reflns_theta_full 25.00
_diffrn_reflns_theta_max 25.00
_diffrn_reflns_theta_min 3.12
_diffrn_standards_decay_% 0
_diffrn_standards_interval_count 0
_diffrn_standards_interval_time 0
_diffrn_standards_number 0
_exptl_absorpt_coefficient_mu 1.673
_exptl_absorpt_correction_T_max 0.9121
_exptl_absorpt_correction_T_min 0.8094
_exptl_absorpt_correction_type multi-scan
_exptl_absorpt_process_details SADABS
_exptl_crystal_colour colorless
_exptl_crystal_density_diffrn 1.450
_exptl_crystal_density_method 'not measured'
_exptl_crystal_description block
_exptl_crystal_F_000 400
_exptl_crystal_size_max 0.13
_exptl_crystal_size_mid 0.10
_exptl_crystal_size_min 0.06
_refine_diff_density_max 0.418
_refine_diff_density_min -0.385
_refine_diff_density_rms 0.105
_refine_ls_extinction_method none
_refine_ls_goodness_of_fit_ref 1.007
_refine_ls_hydrogen_treatment mixed
_refine_ls_matrix_type full
_refine_ls_number_parameters 199
_refine_ls_number_reflns 3056
_refine_ls_number_restraints 0
_refine_ls_restrained_S_all 1.007
_refine_ls_R_factor_all 0.0866
_refine_ls_R_factor_gt 0.0535
_refine_ls_shift/su_max 0.002
_refine_ls_shift/su_mean 0.000
_refine_ls_structure_factor_coef Fsqd
_refine_ls_weighting_details 'calc w=1/[\s^2^(Fo^2^)+(0.1000P)^2^+0.0000P] where P=(Fo^2^+2Fc^2^)/3'
_refine_ls_weighting_scheme calc
_refine_ls_wR_factor_gt 0.1456
_refine_ls_wR_factor_ref 0.1743
_reflns_number_gt 2120
_reflns_number_total 3056
_reflns_threshold_expression >2sigma(I)
_cod_data_source_file ic5b00661_si_002.cif
_cod_data_source_block Zn3
_cod_depositor_comments
;
The following automatic conversions were performed:

'_symmetry_cell_setting' value 'Triclinic' changed to 'triclinic'
according to
/usr/data/users/saulius/crontab/automatic-downloads/rss-feeds/ACS/lib/dictionaries/cif_core.dic
dictionary named 'cif_core.dic' version 2.4.2 from 2011-04-26.

Automatic conversion script
Id: cif_fix_values 3271 2015-04-21 07:52:19Z andrius 

 Adding full bibliography for 4344011--4344017.cif.
;
_cod_original_sg_symbol_H-M 'P-1   '
_cod_database_code 4344016

loop_
_symmetry_equiv_pos_as_xyz
'x, y, z'
'-x, -y, -z'

loop_
_atom_site_label
_atom_site_type_symbol
_atom_site_fract_x
_atom_site_fract_y
_atom_site_fract_z
_atom_site_U_iso_or_equiv
_atom_site_adp_type
_atom_site_occupancy
_atom_site_symmetry_multiplicity
_atom_site_calc_flag
_atom_site_refinement_flags
Zn1 Zn 0.65843(7) 0.14102(10) 0.20757(4) 0.0429(3) Uani 1 1 d .
Cl1 Cl 0.4376(3) 0.0415(4) 0.26984(14) 0.0906(8) Uani 1 1 d .
Cl2 Cl 0.5997(2) 0.3969(3) 0.12574(13) 0.0712(6) Uani 1 1 d .
O1 O 0.7228(5) -0.0938(6) 0.0468(3) 0.0563(12) Uani 1 1 d .
N1 N 0.8731(6) -0.0472(6) 0.1513(3) 0.0389(11) Uani 1 1 d .
N2 N 0.8521(5) 0.1263(6) 0.2941(3) 0.0373(11) Uani 1 1 d .
C1 C 1.0234(7) -0.0799(9) 0.1926(4) 0.0445(14) Uani 1 1 d .
C2 C 1.1816(8) -0.1953(10) 0.1644(5) 0.0589(18) Uani 1 1 d .
H2A H 1.2829 -0.2128 0.1939 0.071 Uiso 1 1 calc R
C3 C 1.1880(8) -0.2856(10) 0.0910(5) 0.066(2) Uani 1 1 d .
H3A H 1.2940 -0.3655 0.0706 0.079 Uiso 1 1 calc R
C4 C 1.0352(8) -0.2559(10) 0.0482(5) 0.0592(18) Uani 1 1 d .
H4A H 1.0373 -0.3139 -0.0018 0.071 Uiso 1 1 calc R
C5 C 0.8787(7) -0.1378(8) 0.0816(4) 0.0422(13) Uani 1 1 d .
C6 C 1.0035(7) 0.0184(8) 0.2707(4) 0.0429(14) Uani 1 1 d .
H6A H 1.1004 0.0027 0.3033 0.051 Uiso 1 1 calc R
C7 C 0.7012(10) -0.1967(11) -0.0208(5) 0.072(2) Uani 1 1 d .
H7A H 0.5833 -0.1497 -0.0398 0.108 Uiso 1 1 calc R
H7B H 0.7184 -0.3163 0.0043 0.108 Uiso 1 1 calc R
H7C H 0.7878 -0.1924 -0.0718 0.108 Uiso 1 1 calc R
C8 C 0.8231(7) 0.2203(8) 0.3739(4) 0.0417(14) Uani 1 1 d .
C9 C 0.7656(7) 0.1417(8) 0.4562(4) 0.0438(14) Uani 1 1 d .
C10 C 0.7227(8) 0.2392(9) 0.5284(4) 0.0502(16) Uani 1 1 d .
H10A H 0.6813 0.1903 0.5835 0.060 Uiso 1 1 calc R
C11 C 0.7381(9) 0.4083(10) 0.5232(5) 0.0595(18) Uani 1 1 d .
C12 C 0.8015(10) 0.4771(10) 0.4400(5) 0.066(2) Uani 1 1 d .
H12A H 0.8163 0.5886 0.4352 0.079 Uiso 1 1 calc R
C13 C 0.8431(9) 0.3867(10) 0.3648(5) 0.0562(17) Uani 1 1 d .
C14 C 0.7501(9) -0.0417(9) 0.4655(5) 0.0586(17) Uani 1 1 d .
H14A H 0.7091 -0.0724 0.5268 0.088 Uiso 1 1 calc R
H14B H 0.8647 -0.1220 0.4496 0.088 Uiso 1 1 calc R
H14C H 0.6665 -0.0481 0.4260 0.088 Uiso 1 1 calc R
C15 C 0.6829(11) 0.5149(12) 0.6035(6) 0.083(3) Uani 1 1 d .
H15A H 0.7020 0.6279 0.5869 0.124 Uiso 1 1 calc R
H15B H 0.7528 0.4548 0.6520 0.124 Uiso 1 1 calc R
H15C H 0.5587 0.5296 0.6227 0.124 Uiso 1 1 calc R
C16 C 0.9121(14) 0.4667(13) 0.2749(5) 0.094(3) Uani 1 1 d .
H16A H 0.9342 0.3854 0.2301 0.140 Uiso 1 1 calc R
H16B H 1.0211 0.4915 0.2815 0.140 Uiso 1 1 calc R
H16C H 0.8247 0.5735 0.2562 0.140 Uiso 1 1 calc R

loop_
_atom_site_aniso_label
_atom_site_aniso_U_11
_atom_site_aniso_U_22
_atom_site_aniso_U_33
_atom_site_aniso_U_23
_atom_site_aniso_U_13
_atom_site_aniso_U_12
Zn1 0.0318(4) 0.0548(5) 0.0415(4) -0.0109(3) -0.0051(2) -0.0082(3)
Cl1 0.0670(11) 0.156(2) 0.0711(13) -0.0150(13) 0.0048(9) -0.0695(13)
Cl2 0.0754(11) 0.0576(12) 0.0674(12) -0.0001(9) -0.0180(9) 0.0028(9)
O1 0.053(2) 0.058(3) 0.056(3) -0.023(2) -0.0199(19) -0.001(2)
N1 0.039(2) 0.031(3) 0.044(3) -0.002(2) -0.0049(18) -0.0056(19)
N2 0.036(2) 0.038(3) 0.041(3) -0.008(2) -0.0051(18) -0.013(2)
C1 0.032(3) 0.054(4) 0.047(4) -0.001(3) -0.007(2) -0.012(2)
C2 0.039(3) 0.072(5) 0.062(4) -0.011(4) -0.009(3) -0.007(3)
C3 0.042(3) 0.068(5) 0.074(5) -0.018(4) -0.001(3) 0.008(3)
C4 0.055(4) 0.061(5) 0.059(4) -0.019(3) 0.000(3) -0.010(3)
C5 0.041(3) 0.040(4) 0.044(3) -0.011(3) -0.002(2) -0.007(2)
C6 0.037(3) 0.045(4) 0.047(3) -0.001(3) -0.009(2) -0.012(2)
C7 0.070(4) 0.075(6) 0.077(5) -0.042(4) -0.017(4) -0.009(4)
C8 0.045(3) 0.051(4) 0.034(3) -0.005(3) -0.009(2) -0.017(3)
C9 0.036(3) 0.049(4) 0.048(4) -0.006(3) -0.010(2) -0.012(2)
C10 0.052(3) 0.060(5) 0.040(4) 0.002(3) -0.010(2) -0.019(3)
C11 0.068(4) 0.058(5) 0.054(4) -0.015(3) -0.019(3) -0.011(3)
C12 0.095(5) 0.042(4) 0.072(5) -0.005(4) -0.027(4) -0.029(4)
C13 0.071(4) 0.058(5) 0.052(4) 0.000(3) -0.014(3) -0.037(3)
C14 0.066(4) 0.045(4) 0.067(5) -0.009(3) 0.001(3) -0.021(3)
C15 0.086(5) 0.071(6) 0.089(6) -0.038(5) -0.026(4) -0.002(4)
C16 0.164(9) 0.092(7) 0.057(5) 0.014(4) -0.026(5) -0.088(7)

loop_
_atom_type_symbol
_atom_type_description
_atom_type_scat_dispersion_real
_atom_type_scat_dispersion_imag
_atom_type_scat_source
C C 0.0033 0.0016 'International Tables Vol C Tables 4.2.6.8 and 6.1.1.4'
H H 0.0000 0.0000 'International Tables Vol C Tables 4.2.6.8 and 6.1.1.4'
Cl Cl 0.1484 0.1585 'International Tables Vol C Tables 4.2.6.8 and 6.1.1.4'
N N 0.0061 0.0033 'International Tables Vol C Tables 4.2.6.8 and 6.1.1.4'
O O 0.0106 0.0060 'International Tables Vol C Tables 4.2.6.8 and 6.1.1.4'
Zn Zn 0.2839 1.4301 'International Tables Vol C Tables 4.2.6.8 and 6.1.1.4'

loop_
_geom_angle_atom_site_label_1
_geom_angle_atom_site_label_2
_geom_angle_atom_site_label_3
_geom_angle
N1 Zn1 N2 79.51(17)
N1 Zn1 Cl1 114.06(16)
N2 Zn1 Cl1 114.83(14)
N1 Zn1 Cl2 113.23(15)
N2 Zn1 Cl2 109.47(15)
Cl1 Zn1 Cl2 119.14(9)
C5 O1 C7 118.7(5)
C5 N1 C1 118.1(5)
C5 N1 Zn1 128.2(4)
C1 N1 Zn1 113.6(4)
C6 N2 C8 121.9(4)
C6 N2 Zn1 112.3(4)
C8 N2 Zn1 125.8(3)
N1 C1 C2 123.2(6)
N1 C1 C6 114.7(5)
C2 C1 C6 122.2(5)
C1 C2 C3 118.5(6)
C1 C2 H2A 120.7
C3 C2 H2A 120.7
C4 C3 C2 119.4(6)
C4 C3 H3A 120.3
C2 C3 H3A 120.3
C3 C4 C5 118.6(6)
C3 C4 H4A 120.7
C5 C4 H4A 120.7
O1 C5 N1 112.4(5)
O1 C5 C4 125.4(6)
N1 C5 C4 122.1(5)
N2 C6 C1 119.8(5)
N2 C6 H6A 120.1
C1 C6 H6A 120.1
O1 C7 H7A 109.5
O1 C7 H7B 109.5
H7A C7 H7B 109.5
O1 C7 H7C 109.5
H7A C7 H7C 109.5
H7B C7 H7C 109.5
C13 C8 C9 122.5(6)
C13 C8 N2 119.1(5)
C9 C8 N2 118.2(5)
C10 C9 C8 117.2(6)
C10 C9 C14 121.0(6)
C8 C9 C14 121.8(6)
C9 C10 C11 122.9(6)
C9 C10 H10A 118.6
C11 C10 H10A 118.6
C12 C11 C10 117.1(6)
C12 C11 C15 121.4(7)
C10 C11 C15 121.4(7)
C13 C12 C11 122.6(7)
C13 C12 H12A 118.7
C11 C12 H12A 118.7
C8 C13 C12 117.7(6)
C8 C13 C16 121.4(7)
C12 C13 C16 121.0(7)
C9 C14 H14A 109.5
C9 C14 H14B 109.5
H14A C14 H14B 109.5
C9 C14 H14C 109.5
H14A C14 H14C 109.5
H14B C14 H14C 109.5
C11 C15 H15A 109.5
C11 C15 H15B 109.5
H15A C15 H15B 109.5
C11 C15 H15C 109.5
H15A C15 H15C 109.5
H15B C15 H15C 109.5
C13 C16 H16A 109.5
C13 C16 H16B 109.5
H16A C16 H16B 109.5
C13 C16 H16C 109.5
H16A C16 H16C 109.5
H16B C16 H16C 109.5

loop_
_geom_bond_atom_site_label_1
_geom_bond_atom_site_label_2
_geom_bond_distance
Zn1 N1 2.068(4)
Zn1 N2 2.102(4)
Zn1 Cl1 2.183(2)
Zn1 Cl2 2.203(2)
O1 C5 1.332(6)
O1 C7 1.446(8)
N1 C5 1.338(7)
N1 C1 1.352(7)
N2 C6 1.283(7)
N2 C8 1.455(7)
C1 C2 1.364(8)
C1 C6 1.463(9)
C2 C3 1.384(10)
C2 H2A 0.9300
C3 C4 1.384(9)
C3 H3A 0.9300
C4 C5 1.389(8)
C4 H4A 0.9300
C6 H6A 0.9300
C7 H7A 0.9600
C7 H7B 0.9600
C7 H7C 0.9600
C8 C13 1.379(9)
C8 C9 1.396(8)
C9 C10 1.366(9)
C9 C14 1.501(9)
C10 C11 1.390(10)
C10 H10A 0.9300
C11 C12 1.390(10)
C11 C15 1.510(10)
C12 C13 1.371(10)
C12 H12A 0.9300
C13 C16 1.522(10)
C14 H14A 0.9600
C14 H14B 0.9600
C14 H14C 0.9600
C15 H15A 0.9600
C15 H15B 0.9600
C15 H15C 0.9600
C16 H16A 0.9600
C16 H16B 0.9600
C16 H16C 0.9600
